data_2220374
loop_
_publ_author_name
'Kia, Reza'
'Fun, Hoong-Kun'
'Kargar, Hadi'

_publ_section_title 2-[4-(4,5-Dihydro-1<i>H</i>-pyrrol-2-yl)phenyl]-4,5-dihydro-1<i>H</i>-imidazole
_journal_coeditor_code TK2331
_journal_issue 12
_journal_name_full 'Acta Crystallographica Section E'
_journal_page_first o2406
_journal_paper_doi 10.1107/S160053680803818X
_journal_volume 64
_journal_year 2008
_chemical_formula_iupac 'C12 H14 N4'
_chemical_formula_moiety 'C12 H14 N4'
_chemical_formula_sum 'C12 H14 N4'
_chemical_formula_weight 214.27
_chemical_melting_point 312
_chemical_name_systematic
;
2-[4-(4,5-Dihydro-1<i>H</i>-pyrrol-2-yl)-phenyl]-4,5-dihydro-1<i>H</i>-imidazole
;
_space_group_IT_number 2
_symmetry_cell_setting triclinic
_symmetry_space_group_name_Hall '-P 1'
_symmetry_space_group_name_H-M 'P -1'
_atom_sites_solution_hydrogens geom
_atom_sites_solution_primary direct
_atom_sites_solution_secondary difmap
_audit_creation_method SHELXL97
_cell_angle_alpha 104.414(2)
_cell_angle_beta 93.885(2)
_cell_angle_gamma 94.207(2)
_cell_formula_units_Z 1
_cell_length_a 4.8863(2)
_cell_length_b 5.1472(2)
_cell_length_c 10.2295(4)
_cell_measurement_reflns_used 3789
_cell_measurement_temperature 100.00(10)
_cell_measurement_theta_max 30.3
_cell_measurement_theta_min 2.5
_cell_volume 247.522(17)
_computing_cell_refinement 'APEX2 (Bruker, 2005)'
_computing_data_collection 'APEX2 (Bruker, 2005)'
_computing_data_reduction 'SAINT (Bruker, 2005)'
_computing_molecular_graphics 'SHELXTL (Sheldrick, 2008)'
_computing_publication_material
;
SHELXTL (Sheldrick, 2008) and PLATON (Spek, 2003)
;
_computing_structure_refinement 'SHELXTL (Sheldrick, 2008)'
_computing_structure_solution 'SHELXTL (Sheldrick, 2008)'
_diffrn_ambient_temperature 100.00(10)
_diffrn_measured_fraction_theta_full 0.995
_diffrn_measured_fraction_theta_max 0.995
_diffrn_measurement_device_type 'Bruker SMART APEXII CCD area-detector'
_diffrn_measurement_method '\f and \w'
_diffrn_radiation_monochromator graphite
_diffrn_radiation_source 'fine-focus sealed tube'
_diffrn_radiation_type MoK\a
_diffrn_radiation_wavelength 0.71073
_diffrn_reflns_av_R_equivalents 0.026
_diffrn_reflns_av_sigmaI/netI 0.023
_diffrn_reflns_limit_h_max 6
_diffrn_reflns_limit_h_min -6
_diffrn_reflns_limit_k_max 6
_diffrn_reflns_limit_k_min -6
_diffrn_reflns_limit_l_max 13
_diffrn_reflns_limit_l_min -13
_diffrn_reflns_number 4616
_diffrn_reflns_theta_full 29.0
_diffrn_reflns_theta_max 29.0
_diffrn_reflns_theta_min 4.1
_diffrn_standards_number 0
_exptl_absorpt_coefficient_mu 0.091
_exptl_absorpt_correction_T_max 0.986
_exptl_absorpt_correction_T_min 0.950
_exptl_absorpt_correction_type multi-scan
_exptl_absorpt_process_details '(SADABS; Bruker, 2005)'
_exptl_crystal_colour colourless
_exptl_crystal_density_diffrn 1.437
_exptl_crystal_density_method 'not measured'
_exptl_crystal_description block
_exptl_crystal_F_000 114
_exptl_crystal_size_max 0.56
_exptl_crystal_size_mid 0.17
_exptl_crystal_size_min 0.15
_refine_diff_density_max 0.42
_refine_diff_density_min -0.24
_refine_ls_extinction_method none
_refine_ls_goodness_of_fit_ref 1.07
_refine_ls_hydrogen_treatment refall
_refine_ls_matrix_type full
_refine_ls_number_parameters 101
_refine_ls_number_reflns 1296
_refine_ls_number_restraints 0
_refine_ls_restrained_S_all 1.07
_refine_ls_R_factor_all 0.044
_refine_ls_R_factor_gt 0.041
_refine_ls_shift/su_max_lt 0.001
_refine_ls_shift/su_mean 0.000
_refine_ls_structure_factor_coef Fsqd
_refine_ls_weighting_details 'calc w = 1/[\s^2^(Fo^2^)+(0.0717P)^2^+0.0714P] where P=(Fo^2^+2Fc^2^)/3'
_refine_ls_weighting_scheme calc
_refine_ls_wR_factor_gt 0.113
_refine_ls_wR_factor_ref 0.116
_reflns_number_gt 1208
_reflns_number_total 1296
_reflns_threshold_expression I>2\s(I)
_cod_data_source_file tk2331.cif
_cod_data_source_block I
_cod_database_code 2220374
_cod_database_fobs_code 2220374

loop_
_symmetry_equiv_pos_as_xyz
'x, y, z'
'-x, -y, -z'

loop_
_atom_site_type_symbol
_atom_site_label
_atom_site_fract_x
_atom_site_fract_y
_atom_site_fract_z
_atom_site_U_iso_or_equiv
_atom_site_adp_type
_atom_site_calc_flag
_atom_site_occupancy
N N1 0.99649(17) 0.02202(18) 0.30177(9) 0.0140(2) Uani d 1
N N2 1.05027(18) 0.42785(18) 0.25064(9) 0.0161(2) Uani d 1
C C1 1.2376(2) 0.1595(2) 0.39310(10) 0.0148(2) Uani d 1
C C2 1.2547(2) 0.4433(2) 0.36664(10) 0.0158(2) Uani d 1
C C3 0.92585(19) 0.1869(2) 0.21989(10) 0.0124(2) Uani d 1
C C4 0.70754(19) 0.08912(19) 0.10716(10) 0.0124(2) Uani d 1
C C5 0.6787(2) 0.2263(2) 0.00581(10) 0.0138(2) Uani d 1
C C6 0.5270(2) -0.1391(2) 0.09997(10) 0.0135(2) Uani d 1
H H1A 1.402(3) 0.062(3) 0.3667(15) 0.020(3) Uiso d 1
H H1B 1.212(3) 0.169(3) 0.4906(16) 0.024(4) Uiso d 1
H H2A 1.443(3) 0.498(3) 0.3429(16) 0.026(4) Uiso d 1
H H2B 1.214(3) 0.587(3) 0.4488(15) 0.020(3) Uiso d 1
H H5 0.802(3) 0.383(3) 0.0096(16) 0.025(4) Uiso d 1
H H6 0.537(3) -0.239(3) 0.1687(15) 0.020(3) Uiso d 1
H H1N1 0.989(3) -0.151(4) 0.2656(17) 0.029(4) Uiso d 1

loop_
_atom_site_aniso_label
_atom_site_aniso_U_11
_atom_site_aniso_U_22
_atom_site_aniso_U_33
_atom_site_aniso_U_12
_atom_site_aniso_U_13
_atom_site_aniso_U_23
N1 0.0135(4) 0.0131(4) 0.0147(4) -0.0009(3) -0.0033(3) 0.0041(3)
N2 0.0147(4) 0.0150(4) 0.0177(5) -0.0009(3) -0.0044(3) 0.0047(3)
C1 0.0125(4) 0.0157(5) 0.0153(5) -0.0008(3) -0.0030(3) 0.0037(4)
C2 0.0144(5) 0.0153(5) 0.0167(5) -0.0011(4) -0.0038(3) 0.0041(4)
C3 0.0102(4) 0.0142(5) 0.0130(4) 0.0015(3) 0.0006(3) 0.0036(3)
C4 0.0098(4) 0.0134(5) 0.0133(4) 0.0009(3) 0.0000(3) 0.0025(3)
C5 0.0109(4) 0.0143(5) 0.0159(5) -0.0009(3) 0.0001(3) 0.0041(3)
C6 0.0128(4) 0.0140(5) 0.0142(5) 0.0002(3) 0.0003(3) 0.0049(3)

loop_
_atom_type_symbol
_atom_type_description
_atom_type_scat_dispersion_real
_atom_type_scat_dispersion_imag
_atom_type_scat_source
C C 0.0033 0.0016 'International Tables Vol C Tables 4.2.6.8 and 6.1.1.4'
H H 0.0000 0.0000 'International Tables Vol C Tables 4.2.6.8 and 6.1.1.4'
N N 0.0061 0.0033 'International Tables Vol C Tables 4.2.6.8 and 6.1.1.4'

loop_
_geom_angle_atom_site_label_1
_geom_angle_atom_site_label_2
_geom_angle_atom_site_label_3
_geom_angle_site_symmetry_1
_geom_angle
C3 N1 C1 . 107.38(8)
C3 N1 H1N1 . 118.4(11)
C1 N1 H1N1 . 119.9(10)
C3 N2 C2 . 106.43(8)
N1 C1 C2 . 102.00(8)
N1 C1 H1A . 108.9(8)
C2 C1 H1A . 112.8(9)
N1 C1 H1B . 112.3(9)
C2 C1 H1B . 111.4(9)
H1A C1 H1B . 109.3(12)
N2 C2 C1 . 106.30(8)
N2 C2 H2A . 109.2(9)
C1 C2 H2A . 111.9(9)
N2 C2 H2B . 110.6(8)
C1 C2 H2B . 112.1(9)
H2A C2 H2B . 106.8(12)
N2 C3 N1 . 116.89(9)
N2 C3 C4 . 123.28(9)
N1 C3 C4 . 119.77(9)
C5 C4 C6 . 118.99(9)
C5 C4 C3 . 119.82(9)
C6 C4 C3 . 121.19(9)
C6 C5 C4 2_655 120.61(9)
C6 C5 H5 2_655 119.7(9)
C4 C5 H5 . 119.6(9)
C5 C6 C4 2_655 120.40(9)
C5 C6 H6 2_655 117.6(9)
C4 C6 H6 . 122.0(9)

loop_
_geom_bond_atom_site_label_1
_geom_bond_atom_site_label_2
_geom_bond_site_symmetry_2
_geom_bond_distance
N1 C3 . 1.3780(13)
N1 C1 . 1.4700(12)
N1 H1N1 . 0.874(18)
N2 C3 . 1.2944(13)
N2 C2 . 1.4808(12)
C1 C2 . 1.5479(14)
C1 H1A . 0.997(14)
C1 H1B . 1.004(16)
C2 H2A . 1.006(16)
C2 H2B . 1.015(15)
C3 C4 . 1.4787(13)
C4 C5 . 1.3973(14)
C4 C6 . 1.4000(14)
C5 C6 2_655 1.3881(13)
C5 H5 . 0.961(16)
C6 C5 2_655 1.3881(13)
C6 H6 . 0.970(15)

loop_
_geom_hbond_atom_site_label_D
_geom_hbond_atom_site_label_H
_geom_hbond_atom_site_label_A
_geom_hbond_site_symmetry_A
_geom_hbond_distance_DH
_geom_hbond_distance_HA
_geom_hbond_distance_DA
_geom_hbond_angle_DHA
_geom_hbond_publ_flag
N1 H1N1 N2 1_545 0.87(2) 2.18(2) 3.0060(13) 158.1(15) y
C2 H2B Cg1 2_566 1.015(15) 2.980(15) 3.8882(11) 149.6(11) y

loop_
_geom_torsion_atom_site_label_1
_geom_torsion_atom_site_label_2
_geom_torsion_atom_site_label_3
_geom_torsion_atom_site_label_4
_geom_torsion_site_symmetry_4
_geom_torsion
C3 N1 C1 C2 . 9.79(10)
C3 N2 C2 C1 . 3.06(11)
N1 C1 C2 N2 . -7.84(10)
C2 N2 C3 N1 . 3.71(12)
C2 N2 C3 C4 . -179.17(8)
C1 N1 C3 N2 . -9.24(12)
C1 N1 C3 C4 . 173.53(8)
N2 C3 C4 C5 . 17.82(14)
N1 C3 C4 C5 . -165.14(9)
N2 C3 C4 C6 . -161.93(10)
N1 C3 C4 C6 . 15.11(14)
C6 C4 C5 C6 2_655 0.46(16)
C3 C4 C5 C6 2_655 -179.29(8)
C5 C4 C6 C5 2_655 -0.46(16)
C3 C4 C6 C5 2_655 179.29(8)
